data_4124731
loop_
_publ_author_name
'Cheng, Bichu'
'Trauner, Dirk'

_publ_section_title
;
 A Highly Convergent and Biomimetic Total Synthesis of Portentol.
;
_journal_issue 43
_journal_name_full 'Journal of the American Chemical Society'
_journal_page_first 13800
_journal_page_last 13803
_journal_paper_doi 10.1021/jacs.5b10009
_journal_volume 137
_journal_year 2015
_chemical_absolute_configuration syn
_chemical_formula_moiety 'C17 H24 O4'
_chemical_formula_sum 'C17 H24 O4'
_chemical_formula_weight 292.36
_chemical_name_systematic
;
 ?
;
_space_group_crystal_system orthorhombic
_space_group_IT_number 19
_space_group_name_Hall 'P 2ac 2ab'
_space_group_name_H-M_alt 'P 21 21 21'
_symmetry_space_group_name_Hall 'P 2ac 2ab'
_symmetry_space_group_name_H-M 'P 21 21 21'
_atom_sites_solution_hydrogens geom
_audit_block_code C17H24O4_tq026_trauner
_audit_creation_method SHELXL-2014
_audit_update_record 10-Jun-15
_cell_angle_alpha 90
_cell_angle_beta 90
_cell_angle_gamma 90
_cell_formula_units_Z 4
_cell_length_a 7.0783(6)
_cell_length_b 14.0477(13)
_cell_length_c 16.4886(13)
_cell_measurement_reflns_used 5786
_cell_measurement_temperature 173(2)
_cell_measurement_theta_max 24.9214
_cell_measurement_theta_min 2.8648
_cell_volume 1639.5(2)
_computing_cell_refinement 'APEX2 v2012.4-3 (Bruker AXS)'
_computing_data_collection 'Bruker Instrument Service v3.0.21'
_computing_data_reduction 'SAINT V8.18C (Bruker AXS Inc., 2011)'
_computing_structure_refinement
;
Sheldrick, G. M. (2008).
<i>Acta Cryst.</i> A<b>64</b>, 112--122.
;
_computing_structure_solution
;
A. Altomare, M. C. Burla, M. Camalli, G. L. Cascarano, C. Giacovazzo, A.
Guagliardi, A. G. G. Moliterni, G. Polidori, R. Spagna: SIR97: a new tool for
crystal structure determination and refinement; J. Appl. Crystallogr. 1999,
32, 115-119.
;
_diffrn_ambient_temperature 173(2)
_diffrn_detector_area_resol_mean 10.4167
_diffrn_measured_fraction_theta_full 0.998
_diffrn_measured_fraction_theta_max 0.998
_diffrn_measurement_device 'fixed-chi three-circle diffractometer'
_diffrn_measurement_device_type 'Bruker D8Quest'
_diffrn_measurement_method 'mix of phi and omega scans'
_diffrn_radiation_collimation 'focusing mirrors'
_diffrn_radiation_monochromator 'focusing mirrors'
_diffrn_radiation_type MoK\a
_diffrn_radiation_wavelength 0.71073
_diffrn_reflns_av_R_equivalents 0.0605
_diffrn_reflns_av_unetI/netI 0.0355
_diffrn_reflns_laue_measured_fraction_full 0.998
_diffrn_reflns_laue_measured_fraction_max 0.998
_diffrn_reflns_limit_h_max 8
_diffrn_reflns_limit_h_min -7
_diffrn_reflns_limit_k_max 16
_diffrn_reflns_limit_k_min -16
_diffrn_reflns_limit_l_max 19
_diffrn_reflns_limit_l_min -19
_diffrn_reflns_number 18618
_diffrn_reflns_point_group_measured_fraction_full 0.998
_diffrn_reflns_point_group_measured_fraction_max 0.998
_diffrn_reflns_theta_full 25.085
_diffrn_reflns_theta_max 25.09
_diffrn_reflns_theta_min 2.470
_diffrn_source 'micro focus source'
_diffrn_source_current 1
_diffrn_source_power 50
_diffrn_source_type 'Bruker I\mS'
_diffrn_source_voltage 50
_exptl_absorpt_coefficient_mu 0.083
_exptl_absorpt_correction_T_max 0.9579
_exptl_absorpt_correction_T_min 0.7179
_exptl_absorpt_correction_type multi-scan
_exptl_absorpt_process_details 'SADABS V2012/1 (Bruker AXS Inc.)'
_exptl_crystal_colour colourless
_exptl_crystal_density_diffrn 1.184
_exptl_crystal_density_method 'not measured'
_exptl_crystal_description block
_exptl_crystal_F_000 632
_exptl_crystal_size_max 0.100
_exptl_crystal_size_mid 0.060
_exptl_crystal_size_min 0.040
_refine_diff_density_max 0.131
_refine_diff_density_min -0.225
_refine_diff_density_rms 0.045
_refine_ls_abs_structure_details
;
 Flack x determined using 867 quotients [(I+)-(I-)]/[(I+)+(I-)]
 (Parsons, Flack and Wagner, Acta Cryst. B69 (2013) 249-259).
;
_refine_ls_abs_structure_Flack -0.3(6)
_refine_ls_extinction_method none
_refine_ls_goodness_of_fit_ref 1.069
_refine_ls_hydrogen_treatment constr
_refine_ls_matrix_type full
_refine_ls_number_parameters 196
_refine_ls_number_reflns 2920
_refine_ls_number_restraints 0
_refine_ls_restrained_S_all 1.069
_refine_ls_R_factor_all 0.0581
_refine_ls_R_factor_gt 0.0423
_refine_ls_shift/su_max 0.000
_refine_ls_shift/su_mean 0.000
_refine_ls_structure_factor_coef Fsqd
_refine_ls_weighting_details 'w=1/[\s^2^(Fo^2^)+(0.0484P)^2^+0.1484P] where P=(Fo^2^+2Fc^2^)/3'
_refine_ls_weighting_scheme calc
_refine_ls_wR_factor_gt 0.0908
_refine_ls_wR_factor_ref 0.0976
_reflns_Friedel_coverage 0.720
_reflns_friedel_fraction_full 0.998
_reflns_friedel_fraction_max 0.998
_reflns_number_gt 2389
_reflns_number_total 2920
_reflns_threshold_expression 'I > 2\s(I)'
_cod_data_source_file ja5b10009_si_003.cif
_cod_data_source_block tq026
_cod_depositor_comments 'Adding full bibliography for 4124730--4124732.cif.'
_cod_database_code 4124731
_shelx_space_group_comment
;
The symmetry employed for this shelxl refinement is uniquely defined
by the following loop, which should always be used as a source of
symmetry information in preference to the above space-group names.
They are only intended as comments.
;
_shelxl_version_number 2014-3

loop_
_space_group_symop_operation_xyz
'x, y, z'
'-x+1/2, -y, z+1/2'
'x+1/2, -y+1/2, -z'
'-x, y+1/2, -z+1/2'

loop_
_atom_site_label
_atom_site_type_symbol
_atom_site_fract_x
_atom_site_fract_y
_atom_site_fract_z
_atom_site_U_iso_or_equiv
_atom_site_adp_type
_atom_site_occupancy
_atom_site_site_symmetry_order
_atom_site_calc_flag
_atom_site_refinement_flags_posn
_atom_site_refinement_flags_adp
C1 C 0.9360(3) 0.62258(16) 0.30946(15) 0.0326(6) Uani 1 1 d . .
C2 C 1.0562(4) 0.57341(19) 0.24675(16) 0.0414(7) Uani 1 1 d . .
C3 C 1.0076(4) 0.5753(2) 0.16913(18) 0.0505(7) Uani 1 1 d . .
H3 H 1.0838 0.5402 0.1323 0.061 Uiso 1 1 calc R U
C4 C 0.8433(4) 0.6280(2) 0.13499(17) 0.0548(8) Uani 1 1 d . .
H4 H 0.7352 0.5826 0.1291 0.066 Uiso 1 1 calc R U
C5 C 0.7869(5) 0.7052(2) 0.19390(17) 0.0523(8) Uani 1 1 d . .
H5 H 0.8846 0.7566 0.1931 0.063 Uiso 1 1 calc R U
C6 C 1.0481(4) 0.69513(17) 0.36314(16) 0.0403(6) Uani 1 1 d . .
H6 H 1.1853 0.6794 0.3579 0.048 Uiso 1 1 calc R U
C7 C 0.9933(4) 0.6800(2) 0.45108(16) 0.0419(6) Uani 1 1 d . .
H7 H 1.0453 0.7333 0.4845 0.050 Uiso 1 1 calc R U
C8 C 0.7035(4) 0.60758(19) 0.41823(15) 0.0364(6) Uani 1 1 d . .
C9 C 0.8404(3) 0.54757(16) 0.36830(16) 0.0342(6) Uani 1 1 d . .
C10 C 0.9809(4) 0.5102(2) 0.43190(18) 0.0469(7) Uani 1 1 d . .
C11 C 1.0661(4) 0.5875(2) 0.48320(18) 0.0517(8) Uani 1 1 d . .
H11 H 1.2062 0.5862 0.4753 0.062 Uiso 1 1 calc R U
C12 C 1.2258(4) 0.5185(3) 0.27492(19) 0.0649(10) Uani 1 1 d . .
H12A H 1.2962 0.4952 0.2278 0.097 Uiso 1 1 calc R U
H12B H 1.1847 0.4644 0.3080 0.097 Uiso 1 1 calc R U
H12C H 1.3073 0.5602 0.3074 0.097 Uiso 1 1 calc R U
C13 C 0.8910(7) 0.6687(3) 0.05101(19) 0.0905(13) Uani 1 1 d . .
H13A H 0.9421 0.6180 0.0166 0.136 Uiso 1 1 calc R U
H13B H 0.9851 0.7194 0.0567 0.136 Uiso 1 1 calc R U
H13C H 0.7763 0.6946 0.0261 0.136 Uiso 1 1 calc R U
C14 C 0.5950(6) 0.7487(3) 0.1780(2) 0.0857(12) Uani 1 1 d . .
H14A H 0.5955 0.7801 0.1249 0.129 Uiso 1 1 calc R U
H14B H 0.5665 0.7956 0.2203 0.129 Uiso 1 1 calc R U
H14C H 0.4987 0.6986 0.1785 0.129 Uiso 1 1 calc R U
C15 C 1.0237(6) 0.7983(2) 0.3387(2) 0.0755(11) Uani 1 1 d . .
H15A H 1.0824 0.8088 0.2857 0.113 Uiso 1 1 calc R U
H15B H 1.0841 0.8394 0.3791 0.113 Uiso 1 1 calc R U
H15C H 0.8887 0.8135 0.3356 0.113 Uiso 1 1 calc R U
C16 C 0.7384(4) 0.46870(19) 0.32433(19) 0.0541(8) Uani 1 1 d . .
H16A H 0.6580 0.4960 0.2819 0.081 Uiso 1 1 calc R U
H16B H 0.6600 0.4332 0.3629 0.081 Uiso 1 1 calc R U
H16C H 0.8309 0.4256 0.2996 0.081 Uiso 1 1 calc R U
C17 C 1.0252(5) 0.5712(3) 0.5733(2) 0.0794(12) Uani 1 1 d . .
H17A H 0.8883 0.5680 0.5819 0.119 Uiso 1 1 calc R U
H17B H 1.0778 0.6239 0.6051 0.119 Uiso 1 1 calc R U
H17C H 1.0833 0.5112 0.5907 0.119 Uiso 1 1 calc R U
O1 O 0.7734(2) 0.66690(13) 0.27496(10) 0.0416(5) Uani 1 1 d . .
O2 O 0.7872(3) 0.67938(13) 0.45803(10) 0.0439(5) Uani 1 1 d . .
O3 O 0.5375(3) 0.59514(16) 0.42482(13) 0.0571(6) Uani 1 1 d . .
O4 O 1.0077(4) 0.42657(16) 0.44270(17) 0.0810(8) Uani 1 1 d . .

loop_
_atom_site_aniso_label
_atom_site_aniso_U_11
_atom_site_aniso_U_22
_atom_site_aniso_U_33
_atom_site_aniso_U_23
_atom_site_aniso_U_13
_atom_site_aniso_U_12
C1 0.0270(12) 0.0343(13) 0.0364(14) -0.0017(11) -0.0024(11) 0.0006(11)
C2 0.0316(14) 0.0526(16) 0.0400(16) -0.0069(13) 0.0021(12) -0.0021(13)
C3 0.0494(17) 0.0620(18) 0.0402(15) -0.0137(13) 0.0010(14) -0.0034(15)
C4 0.062(2) 0.0630(19) 0.0391(15) -0.0026(15) -0.0157(15) -0.0073(15)
C5 0.0617(19) 0.0535(17) 0.0416(16) 0.0059(14) -0.0163(15) -0.0002(15)
C6 0.0423(15) 0.0391(14) 0.0394(14) 0.0001(13) -0.0041(13) -0.0120(12)
C7 0.0341(14) 0.0524(16) 0.0391(14) -0.0052(13) -0.0052(12) -0.0119(13)
C8 0.0270(13) 0.0451(15) 0.0371(14) -0.0043(12) -0.0006(12) -0.0001(12)
C9 0.0262(12) 0.0309(13) 0.0455(14) -0.0050(12) 0.0031(12) -0.0015(10)
C10 0.0359(15) 0.0481(17) 0.0568(18) 0.0148(14) 0.0100(14) 0.0075(13)
C11 0.0281(14) 0.076(2) 0.0508(17) 0.0195(16) -0.0072(13) -0.0084(15)
C12 0.0416(17) 0.103(3) 0.0504(18) -0.0158(18) 0.0049(16) 0.0215(18)
C13 0.123(3) 0.108(3) 0.0399(18) 0.003(2) -0.016(2) 0.002(3)
C14 0.097(3) 0.088(3) 0.071(2) 0.004(2) -0.037(2) 0.036(2)
C15 0.123(3) 0.0421(16) 0.062(2) 0.0049(15) -0.024(2) -0.033(2)
C16 0.0511(18) 0.0428(16) 0.0685(19) -0.0183(14) 0.0161(16) -0.0139(14)
C17 0.070(2) 0.118(3) 0.0500(19) 0.029(2) -0.0161(19) -0.026(2)
O1 0.0383(10) 0.0445(10) 0.0418(10) -0.0005(8) -0.0084(9) 0.0096(9)
O2 0.0385(10) 0.0524(12) 0.0408(10) -0.0170(9) -0.0005(9) 0.0016(9)
O3 0.0261(10) 0.0881(15) 0.0570(13) -0.0197(11) 0.0056(9) -0.0014(10)
O4 0.0870(18) 0.0521(14) 0.104(2) 0.0304(13) 0.0059(16) 0.0228(14)

loop_
_atom_type_symbol
_atom_type_description
_atom_type_scat_dispersion_real
_atom_type_scat_dispersion_imag
_atom_type_scat_source
C C 0.0033 0.0016 'International Tables Vol C Tables 4.2.6.8 and 6.1.1.4'
H H 0.0000 0.0000 'International Tables Vol C Tables 4.2.6.8 and 6.1.1.4'
O O 0.0106 0.0060 'International Tables Vol C Tables 4.2.6.8 and 6.1.1.4'

loop_
_geom_angle_atom_site_label_1
_geom_angle_atom_site_label_2
_geom_angle_atom_site_label_3
_geom_angle
O1 C1 C2 112.5(2)
O1 C1 C6 110.49(19)
C2 C1 C6 113.6(2)
O1 C1 C9 100.97(17)
C2 C1 C9 110.88(19)
C6 C1 C9 107.64(19)
C3 C2 C12 121.1(3)
C3 C2 C1 120.5(2)
C12 C2 C1 118.4(2)
C2 C3 C4 125.3(3)
C2 C3 H3 117.4
C4 C3 H3 117.4
C3 C4 C5 108.7(2)
C3 C4 C13 110.7(3)
C5 C4 C13 111.8(3)
C3 C4 H4 108.5
C5 C4 H4 108.5
C13 C4 H4 108.5
O1 C5 C4 110.2(2)
O1 C5 C14 104.6(3)
C4 C5 C14 114.6(3)
O1 C5 H5 109.1
C4 C5 H5 109.1
C14 C5 H5 109.1
C15 C6 C7 111.0(2)
C15 C6 C1 114.5(2)
C7 C6 C1 108.7(2)
C15 C6 H6 107.4
C7 C6 H6 107.4
C1 C6 H6 107.4
O2 C7 C11 108.1(2)
O2 C7 C6 109.3(2)
C11 C7 C6 111.9(2)
O2 C7 H7 109.2
C11 C7 H7 109.2
C6 C7 H7 109.2
O3 C8 O2 120.0(2)
O3 C8 C9 126.5(2)
O2 C8 C9 113.5(2)
C16 C9 C8 111.2(2)
C16 C9 C10 112.8(2)
C8 C9 C10 103.4(2)
C16 C9 C1 113.5(2)
C8 C9 C1 103.54(19)
C10 C9 C1 111.65(19)
O4 C10 C11 124.0(3)
O4 C10 C9 122.4(3)
C11 C10 C9 113.4(2)
C7 C11 C10 106.9(2)
C7 C11 C17 114.1(3)
C10 C11 C17 111.2(3)
C7 C11 H11 108.1
C10 C11 H11 108.1
C17 C11 H11 108.1
C2 C12 H12A 109.5
C2 C12 H12B 109.5
H12A C12 H12B 109.5
C2 C12 H12C 109.5
H12A C12 H12C 109.5
H12B C12 H12C 109.5
C4 C13 H13A 109.5
C4 C13 H13B 109.5
H13A C13 H13B 109.5
C4 C13 H13C 109.5
H13A C13 H13C 109.5
H13B C13 H13C 109.5
C5 C14 H14A 109.5
C5 C14 H14B 109.5
H14A C14 H14B 109.5
C5 C14 H14C 109.5
H14A C14 H14C 109.5
H14B C14 H14C 109.5
C6 C15 H15A 109.5
C6 C15 H15B 109.5
H15A C15 H15B 109.5
C6 C15 H15C 109.5
H15A C15 H15C 109.5
H15B C15 H15C 109.5
C9 C16 H16A 109.5
C9 C16 H16B 109.5
H16A C16 H16B 109.5
C9 C16 H16C 109.5
H16A C16 H16C 109.5
H16B C16 H16C 109.5
C11 C17 H17A 109.5
C11 C17 H17B 109.5
H17A C17 H17B 109.5
C11 C17 H17C 109.5
H17A C17 H17C 109.5
H17B C17 H17C 109.5
C1 O1 C5 118.6(2)
C8 O2 C7 114.0(2)

loop_
_geom_bond_atom_site_label_1
_geom_bond_atom_site_label_2
_geom_bond_distance
C1 O1 1.427(3)
C1 C2 1.507(4)
C1 C6 1.566(3)
C1 C9 1.584(3)
C2 C3 1.325(4)
C2 C12 1.501(4)
C3 C4 1.489(4)
C3 H3 0.9500
C4 C5 1.510(4)
C4 C13 1.536(5)
C4 H4 1.0000
C5 O1 1.444(3)
C5 C14 1.512(5)
C5 H5 1.0000
C6 C15 1.514(4)
C6 C7 1.516(4)
C6 H6 1.0000
C7 O2 1.464(3)
C7 C11 1.495(4)
C7 H7 1.0000
C8 O3 1.193(3)
C8 O2 1.341(3)
C8 C9 1.526(3)
C9 C16 1.508(3)
C9 C10 1.537(4)
C10 O4 1.203(3)
C10 C11 1.503(4)
C11 C17 1.531(4)
C11 H11 1.0000
C12 H12A 0.9800
C12 H12B 0.9800
C12 H12C 0.9800
C13 H13A 0.9800
C13 H13B 0.9800
C13 H13C 0.9800
C14 H14A 0.9800
C14 H14B 0.9800
C14 H14C 0.9800
C15 H15A 0.9800
C15 H15B 0.9800
C15 H15C 0.9800
C16 H16A 0.9800
C16 H16B 0.9800
C16 H16C 0.9800
C17 H17A 0.9800
C17 H17B 0.9800
C17 H17C 0.9800

loop_
_geom_torsion_atom_site_label_1
_geom_torsion_atom_site_label_2
_geom_torsion_atom_site_label_3
_geom_torsion_atom_site_label_4
_geom_torsion
O1 C1 C2 C3 0.7(3)
C6 C1 C2 C3 -125.8(3)
C9 C1 C2 C3 112.9(3)
O1 C1 C2 C12 -176.3(2)
C6 C1 C2 C12 57.3(3)
C9 C1 C2 C12 -64.1(3)
C12 C2 C3 C4 -179.5(3)
C1 C2 C3 C4 3.6(4)
C2 C3 C4 C5 20.7(4)
C2 C3 C4 C13 143.8(3)
C3 C4 C5 O1 -48.1(3)
C13 C4 C5 O1 -170.6(3)
C3 C4 C5 C14 -165.7(3)
C13 C4 C5 C14 71.9(4)
O1 C1 C6 C15 -26.8(3)
C2 C1 C6 C15 100.7(3)
C9 C1 C6 C15 -136.1(3)
O1 C1 C6 C7 98.1(2)
C2 C1 C6 C7 -134.5(2)
C9 C1 C6 C7 -11.3(3)
C15 C6 C7 O2 76.5(3)
C1 C6 C7 O2 -50.3(3)
C15 C6 C7 C11 -163.8(3)
C1 C6 C7 C11 69.3(3)
O3 C8 C9 C16 1.6(4)
O2 C8 C9 C16 -179.4(2)
O3 C8 C9 C10 -119.7(3)
O2 C8 C9 C10 59.4(3)
O3 C8 C9 C1 123.8(3)
O2 C8 C9 C1 -57.2(3)
O1 C1 C9 C16 68.3(2)
C2 C1 C9 C16 -51.1(3)
C6 C1 C9 C16 -175.9(2)
O1 C1 C9 C8 -52.4(2)
C2 C1 C9 C8 -171.72(19)
C6 C1 C9 C8 63.5(2)
O1 C1 C9 C10 -162.94(19)
C2 C1 C9 C10 77.7(3)
C6 C1 C9 C10 -47.1(3)
C16 C9 C10 O4 1.9(4)
C8 C9 C10 O4 122.0(3)
C1 C9 C10 O4 -127.3(3)
C16 C9 C10 C11 -173.0(2)
C8 C9 C10 C11 -52.8(3)
C1 C9 C10 C11 57.9(3)
O2 C7 C11 C10 60.3(3)
C6 C7 C11 C10 -60.1(3)
O2 C7 C11 C17 -63.1(3)
C6 C7 C11 C17 176.5(2)
O4 C10 C11 C7 -178.5(3)
C9 C10 C11 C7 -3.7(3)
O4 C10 C11 C17 -53.3(4)
C9 C10 C11 C17 121.5(3)
C2 C1 O1 C5 -32.5(3)
C6 C1 O1 C5 95.6(3)
C9 C1 O1 C5 -150.7(2)
C4 C5 O1 C1 58.1(3)
C14 C5 O1 C1 -178.3(2)
O3 C8 O2 C7 173.9(3)
C9 C8 O2 C7 -5.1(3)
C11 C7 O2 C8 -58.4(3)
C6 C7 O2 C8 63.5(3)
